data_4122075
loop_
_publ_author_name
'Nakamura, Taichi'
'Suzuki, Katsunori'
'Yamashita, Makoto'

_publ_section_title
;
 An anionic aluminabenzene bearing aromatic and ambiphilic contributions.
;
_journal_issue 26
_journal_name_full 'Journal of the American Chemical Society'
_journal_page_first 9276
_journal_page_last 9279
_journal_paper_doi 10.1021/ja504771d
_journal_volume 136
_journal_year 2014
_chemical_formula_sum 'C27 H55 Al2 Cl3 Si2'
_chemical_formula_weight 596.20
_chemical_name_systematic
; 
 ? 
;
_space_group_IT_number 61
_symmetry_cell_setting orthorhombic
_symmetry_space_group_name_Hall '-P 2ac 2ab'
_symmetry_space_group_name_H-M 'P b c a'
_atom_sites_solution_hydrogens geom
_atom_sites_solution_primary direct
_atom_sites_solution_secondary difmap
_audit_creation_method SHELXL-97
_cell_angle_alpha 90.00
_cell_angle_beta 90.00
_cell_angle_gamma 90.00
_cell_formula_units_Z 8
_cell_length_a 12.9728(19)
_cell_length_b 34.250(6)
_cell_length_c 15.554(2)
_cell_measurement_reflns_used 14362
_cell_measurement_temperature 113.1500
_cell_measurement_theta_max 27.4932
_cell_measurement_theta_min 1.7838
_cell_volume 6910.9(18)
_computing_cell_refinement 'RIGAKU CrystalClear'
_computing_data_collection 'RIGAKU CrystalClear'
_computing_data_reduction 'RIGAKU CrystalClear'
_computing_molecular_graphics 'ORTEP-3 version2.02 (Farrugia, 1997)'
_computing_publication_material 'Yadokari-XG 2009(Wakita,Nemoto et al.)'
_computing_structure_refinement 'SHELXL-97 (Sheldrick, 1997)'
_computing_structure_solution SIR-2004
_diffrn_ambient_temperature 113.1500
_diffrn_detector_area_resol_mean 7.31
_diffrn_measured_fraction_theta_full 0.996
_diffrn_measured_fraction_theta_max 0.996
_diffrn_measurement_device_type 'RIGAKU/MSC Mercury CCD'
_diffrn_measurement_method 'omega scans'
_diffrn_radiation_monochromator graphite
_diffrn_radiation_source 'fine-focus sealed tube'
_diffrn_radiation_type MoK\a
_diffrn_radiation_wavelength 0.71075
_diffrn_reflns_av_R_equivalents 0.0577
_diffrn_reflns_av_sigmaI/netI 0.0470
_diffrn_reflns_limit_h_max 16
_diffrn_reflns_limit_h_min -10
_diffrn_reflns_limit_k_max 44
_diffrn_reflns_limit_k_min -44
_diffrn_reflns_limit_l_max 18
_diffrn_reflns_limit_l_min -20
_diffrn_reflns_number 49330
_diffrn_reflns_theta_full 27.50
_diffrn_reflns_theta_max 27.50
_diffrn_reflns_theta_min 1.77
_exptl_absorpt_coefficient_mu 0.400
_exptl_absorpt_correction_T_max 0.9066
_exptl_absorpt_correction_T_min 0.8726
_exptl_absorpt_correction_type multi-scan
_exptl_absorpt_process_details 'Jacobson, R. (1998) Private communication'
_exptl_crystal_colour Colorless
_exptl_crystal_density_diffrn 1.146
_exptl_crystal_density_method 'not measured'
_exptl_crystal_description Block
_exptl_crystal_F_000 2576
_exptl_crystal_size_max 0.35
_exptl_crystal_size_mid 0.30
_exptl_crystal_size_min 0.25
_refine_diff_density_max 0.537
_refine_diff_density_min -0.398
_refine_diff_density_rms 0.064
_refine_ls_extinction_method none
_refine_ls_goodness_of_fit_ref 1.117
_refine_ls_hydrogen_treatment constr
_refine_ls_matrix_type full
_refine_ls_number_parameters 321
_refine_ls_number_reflns 7916
_refine_ls_number_restraints 0
_refine_ls_restrained_S_all 1.117
_refine_ls_R_factor_all 0.0698
_refine_ls_R_factor_gt 0.0544
_refine_ls_shift/su_max 0.001
_refine_ls_shift/su_mean 0.000
_refine_ls_structure_factor_coef Fsqd
_refine_ls_weighting_details 'calc w=1/[\s^2^(Fo^2^)+(0.0289P)^2^+7.2813P] where P=(Fo^2^+2Fc^2^)/3'
_refine_ls_weighting_scheme calc
_refine_ls_wR_factor_gt 0.1087
_refine_ls_wR_factor_ref 0.1157
_reflns_number_gt 6579
_reflns_number_total 7916
_reflns_threshold_expression >2sigma(I)
_cod_data_source_file ja504771d_si_002.cif
_cod_data_source_block tn04p1y1
_cod_depositor_comments
;
The following automatic conversions were performed:
'_atom_site_symetry_multiplicity' tag replaced with
'_atom_site_symmetry_multiplicity'.

Automatic conversion script
Id: cif_correct_tags 1440 2010-10-19 06:21:57Z saulius 

The following automatic conversions were performed:

'_exptl_absorpt_correction_type' value 'Multi-scan' changed to
'multi-scan' according to
/usr/data/users/saulius/crontab/automatic-downloads/rss-feeds/ACS/lib/dictionaries/cif_core.dic
dictionary named 'cif_core.dic' version 2.4.2 from 2011-04-26.

Automatic conversion script
Id: cif_fix_values 2281 2013-09-26 08:29:07Z andrius 

 Adding full bibliography for 4122073--4122078.cif.
;
_cod_original_cell_volume 6911.2(18)
_cod_original_sg_symbol_H-M Pbca
_cod_database_code 4122075

loop_
_symmetry_equiv_pos_as_xyz
'x, y, z'
'-x+1/2, -y, z+1/2'
'x+1/2, -y+1/2, -z'
'-x, y+1/2, -z+1/2'
'-x, -y, -z'
'x-1/2, y, -z-1/2'
'-x-1/2, y-1/2, z'
'x, -y-1/2, z-1/2'

loop_
_atom_site_label
_atom_site_type_symbol
_atom_site_fract_x
_atom_site_fract_y
_atom_site_fract_z
_atom_site_U_iso_or_equiv
_atom_site_adp_type
_atom_site_occupancy
_atom_site_symmetry_multiplicity
_atom_site_calc_flag
_atom_site_refinement_flags
Cl1 Cl 0.95994(4) 0.583089(16) 0.93670(4) 0.02182(13) Uani 1 1 d .
Cl2 Cl 0.77607(4) 0.586237(17) 1.07036(4) 0.02522(14) Uani 1 1 d .
Al1 Al 0.86718(5) 0.63396(2) 0.99804(4) 0.01758(15) Uani 1 1 d .
Si2 Si 0.67918(5) 0.647373(19) 0.84035(4) 0.02088(15) Uani 1 1 d .
Si1 Si 1.04981(5) 0.65641(2) 1.15527(4) 0.02098(15) Uani 1 1 d .
Al2 Al 0.86805(6) 0.53697(2) 1.00692(5) 0.02588(17) Uani 1 1 d .
Cl3 Cl 0.95793(5) 0.512941(19) 1.10797(5) 0.03456(16) Uani 1 1 d .
C5 C 0.78191(16) 0.66316(7) 0.91829(15) 0.0204(5) Uani 1 1 d .
C1 C 0.95293(16) 0.66736(7) 1.06859(15) 0.0199(5) Uani 1 1 d .
C6 C 1.18343(16) 0.65078(7) 1.10710(16) 0.0234(5) Uani 1 1 d .
H6 H 1.2308 0.6433 1.1550 0.028 Uiso 1 1 calc R
C21 C 0.54840(17) 0.64861(7) 0.89521(17) 0.0263(5) Uani 1 1 d .
H21 H 0.4966 0.6394 0.8522 0.032 Uiso 1 1 calc R
C3 C 0.8701(2) 0.72441(7) 0.98328(18) 0.0309(6) Uani 1 1 d .
H3 H 0.9150 0.7402 0.9454 0.037 Uiso 1 1 calc R
H3A H 0.8264 0.7431 1.0155 0.037 Uiso 1 1 calc R
C24 C 0.77882(19) 0.50441(8) 0.9382(2) 0.0335(6) Uani 1 1 d .
H24 H 0.7733 0.5161 0.8801 0.040 Uiso 1 1 calc R
H24A H 0.8116 0.4785 0.9317 0.040 Uiso 1 1 calc R
C12 C 1.01078(18) 0.60876(8) 1.20578(17) 0.0284(6) Uani 1 1 d .
H12 H 0.9943 0.5910 1.1567 0.034 Uiso 1 1 calc R
C2 C 0.93942(18) 0.70522(7) 1.04803(17) 0.0259(5) Uani 1 1 d .
H2 H 0.9810 0.7228 1.0800 0.031 Uiso 1 1 calc R
C15 C 0.67125(18) 0.68346(8) 0.74758(16) 0.0268(5) Uani 1 1 d .
H15 H 0.6533 0.7092 0.7741 0.032 Uiso 1 1 calc R
C8 C 1.2247(2) 0.68886(8) 1.06903(19) 0.0341(6) Uani 1 1 d .
H8 H 1.2932 0.6843 1.0443 0.051 Uiso 1 1 calc R
H8A H 1.2297 0.7086 1.1144 0.051 Uiso 1 1 calc R
H8B H 1.1778 0.6981 1.0240 0.051 Uiso 1 1 calc R
C22 C 0.5405(2) 0.62135(9) 0.9733(2) 0.0394(7) Uani 1 1 d .
H22 H 0.5881 0.6302 1.0182 0.059 Uiso 1 1 calc R
H22A H 0.5584 0.5947 0.9560 0.059 Uiso 1 1 calc R
H22B H 0.4698 0.6218 0.9956 0.059 Uiso 1 1 calc R
C4 C 0.79908(18) 0.70175(7) 0.92540(16) 0.0265(5) Uani 1 1 d .
H4 H 0.7595 0.7174 0.8873 0.032 Uiso 1 1 calc R
C7 C 1.18973(19) 0.61848(8) 1.03952(19) 0.0344(6) Uani 1 1 d .
H7 H 1.1484 0.6258 0.9893 0.052 Uiso 1 1 calc R
H7A H 1.1631 0.5941 1.0638 0.052 Uiso 1 1 calc R
H7B H 1.2617 0.6148 1.0221 0.052 Uiso 1 1 calc R
C18 C 0.70880(19) 0.59551(8) 0.80711(18) 0.0299(6) Uani 1 1 d .
H18 H 0.7270 0.5815 0.8615 0.036 Uiso 1 1 calc R
C23 C 0.51700(19) 0.69000(8) 0.92163(19) 0.0338(6) Uani 1 1 d .
H23 H 0.4494 0.6892 0.9497 0.051 Uiso 1 1 calc R
H23A H 0.5133 0.7066 0.8705 0.051 Uiso 1 1 calc R
H23B H 0.5682 0.7006 0.9617 0.051 Uiso 1 1 calc R
C14 C 1.0934(2) 0.58743(9) 1.2583(2) 0.0458(8) Uani 1 1 d .
H14 H 1.1098 0.6027 1.3098 0.069 Uiso 1 1 calc R
H14A H 1.1557 0.5843 1.2233 0.069 Uiso 1 1 calc R
H14B H 1.0675 0.5617 1.2753 0.069 Uiso 1 1 calc R
C9 C 1.05742(19) 0.69915(8) 1.23253(17) 0.0322(6) Uani 1 1 d .
H9 H 1.0828 0.7217 1.1977 0.039 Uiso 1 1 calc R
C10 C 0.9543(2) 0.71256(11) 1.2717(2) 0.0531(9) Uani 1 1 d .
H10 H 0.9302 0.6930 1.3131 0.080 Uiso 1 1 calc R
H10A H 0.9031 0.7156 1.2259 0.080 Uiso 1 1 calc R
H10B H 0.9641 0.7376 1.3010 0.080 Uiso 1 1 calc R
C19 C 0.8045(2) 0.59198(9) 0.74914(19) 0.0428(7) Uani 1 1 d .
H19 H 0.8268 0.5647 0.7469 0.064 Uiso 1 1 calc R
H19A H 0.8603 0.6081 0.7726 0.064 Uiso 1 1 calc R
H19B H 0.7875 0.6009 0.6910 0.064 Uiso 1 1 calc R
C25 C 0.6689(2) 0.49853(9) 0.9743(2) 0.0396(7) Uani 1 1 d .
H25 H 0.6341 0.5246 0.9766 0.048 Uiso 1 1 calc R
C16 C 0.7721(2) 0.69030(9) 0.69787(18) 0.0380(7) Uani 1 1 d .
H16 H 0.7894 0.6668 0.6649 0.057 Uiso 1 1 calc R
H16A H 0.8278 0.6960 0.7385 0.057 Uiso 1 1 calc R
H16B H 0.7634 0.7124 0.6585 0.057 Uiso 1 1 calc R
C26 C 0.6697(2) 0.48124(10) 1.0654(2) 0.0458(8) Uani 1 1 d .
H26 H 0.5988 0.4755 1.0833 0.069 Uiso 1 1 calc R
H26A H 0.7003 0.5001 1.1054 0.069 Uiso 1 1 calc R
H26B H 0.7103 0.4571 1.0658 0.069 Uiso 1 1 calc R
C13 C 0.9104(2) 0.61203(10) 1.25809(19) 0.0434(8) Uani 1 1 d .
H13 H 0.8808 0.5860 1.2663 0.065 Uiso 1 1 calc R
H13A H 0.8611 0.6285 1.2270 0.065 Uiso 1 1 calc R
H13B H 0.9253 0.6237 1.3142 0.065 Uiso 1 1 calc R
C20 C 0.6183(2) 0.57253(9) 0.7682(2) 0.0537(9) Uani 1 1 d .
H20 H 0.5998 0.5838 0.7124 0.081 Uiso 1 1 calc R
H20A H 0.5589 0.5739 0.8070 0.081 Uiso 1 1 calc R
H20B H 0.6386 0.5452 0.7603 0.081 Uiso 1 1 calc R
C27 C 0.6062(2) 0.47209(10) 0.9169(2) 0.0533(9) Uani 1 1 d .
H27 H 0.6041 0.4830 0.8586 0.080 Uiso 1 1 calc R
H27A H 0.5359 0.4700 0.9395 0.080 Uiso 1 1 calc R
H27B H 0.6379 0.4461 0.9153 0.080 Uiso 1 1 calc R
C17 C 0.5836(2) 0.67428(10) 0.68446(18) 0.0403(7) Uani 1 1 d .
H17 H 0.5788 0.6951 0.6415 0.060 Uiso 1 1 calc R
H17A H 0.5183 0.6724 0.7160 0.060 Uiso 1 1 calc R
H17B H 0.5976 0.6494 0.6556 0.060 Uiso 1 1 calc R
C11 C 1.1379(2) 0.69336(10) 1.3045(2) 0.0488(8) Uani 1 1 d .
H11 H 1.1433 0.7173 1.3387 0.073 Uiso 1 1 calc R
H11A H 1.2051 0.6873 1.2789 0.073 Uiso 1 1 calc R
H11B H 1.1165 0.6717 1.3418 0.073 Uiso 1 1 calc R

loop_
_atom_site_aniso_label
_atom_site_aniso_U_11
_atom_site_aniso_U_22
_atom_site_aniso_U_33
_atom_site_aniso_U_23
_atom_site_aniso_U_13
_atom_site_aniso_U_12
Cl1 0.0215(3) 0.0187(3) 0.0253(3) -0.0008(2) 0.0041(2) 0.0018(2)
Cl2 0.0226(3) 0.0247(3) 0.0284(3) 0.0036(2) 0.0060(2) 0.0006(2)
Al1 0.0171(3) 0.0175(3) 0.0181(4) -0.0002(3) -0.0007(2) 0.0012(3)
Si2 0.0190(3) 0.0235(3) 0.0201(3) -0.0033(3) -0.0033(2) 0.0040(2)
Si1 0.0184(3) 0.0258(4) 0.0187(3) 0.0004(3) -0.0026(2) -0.0014(2)
Al2 0.0264(4) 0.0191(4) 0.0322(4) 0.0045(3) 0.0011(3) 0.0003(3)
Cl3 0.0410(4) 0.0276(3) 0.0351(4) 0.0065(3) -0.0011(3) 0.0086(3)
C5 0.0180(10) 0.0246(12) 0.0186(12) -0.0004(10) 0.0000(8) 0.0029(9)
C1 0.0174(10) 0.0221(12) 0.0203(12) -0.0026(9) 0.0012(9) 0.0018(9)
C6 0.0166(10) 0.0258(13) 0.0279(13) 0.0029(10) -0.0036(9) 0.0000(9)
C21 0.0194(11) 0.0304(14) 0.0291(14) -0.0021(11) -0.0024(9) 0.0023(10)
C3 0.0378(14) 0.0186(12) 0.0362(16) 0.0000(11) -0.0131(12) 0.0014(10)
C24 0.0299(13) 0.0223(13) 0.0484(18) -0.0032(12) -0.0016(12) -0.0015(10)
C12 0.0241(12) 0.0355(15) 0.0257(14) 0.0097(11) -0.0055(10) -0.0044(10)
C2 0.0273(12) 0.0218(12) 0.0287(14) -0.0031(11) -0.0083(10) -0.0003(9)
C15 0.0253(12) 0.0317(14) 0.0235(13) 0.0010(11) -0.0020(10) 0.0060(10)
C8 0.0305(13) 0.0332(15) 0.0387(17) 0.0008(12) 0.0041(11) -0.0091(11)
C22 0.0241(13) 0.0454(18) 0.0487(19) 0.0126(14) 0.0066(12) 0.0026(12)
C4 0.0297(12) 0.0233(13) 0.0267(14) 0.0007(11) -0.0080(10) 0.0051(10)
C7 0.0242(13) 0.0327(15) 0.0465(18) -0.0060(13) 0.0069(11) 0.0020(10)
C18 0.0312(13) 0.0289(14) 0.0295(14) -0.0112(11) -0.0099(11) 0.0066(10)
C23 0.0265(13) 0.0352(15) 0.0398(17) -0.0066(13) 0.0045(11) 0.0081(11)
C14 0.0357(15) 0.053(2) 0.049(2) 0.0286(16) -0.0136(13) -0.0061(13)
C9 0.0324(13) 0.0380(16) 0.0263(14) -0.0085(12) -0.0066(11) -0.0019(11)
C10 0.0460(18) 0.069(2) 0.045(2) -0.0288(18) 0.0013(15) 0.0063(16)
C19 0.0523(17) 0.0467(18) 0.0294(16) -0.0123(14) -0.0006(13) 0.0220(14)
C25 0.0338(15) 0.0311(15) 0.054(2) -0.0022(14) 0.0016(13) -0.0027(12)
C16 0.0329(14) 0.0506(19) 0.0305(16) 0.0123(14) -0.0004(11) 0.0000(13)
C26 0.0474(17) 0.0451(19) 0.045(2) 0.0088(15) 0.0060(14) -0.0073(14)
C13 0.0344(15) 0.066(2) 0.0299(16) 0.0165(15) 0.0017(12) -0.0088(14)
C20 0.057(2) 0.0362(17) 0.068(2) -0.0197(17) -0.0320(17) 0.0032(14)
C27 0.0418(17) 0.0440(19) 0.074(3) -0.0052(18) 0.0000(16) -0.0082(14)
C17 0.0335(14) 0.061(2) 0.0262(15) 0.0052(14) -0.0070(11) 0.0057(13)
C11 0.0515(18) 0.063(2) 0.0321(17) -0.0121(16) -0.0132(14) -0.0061(16)

loop_
_atom_type_symbol
_atom_type_description
_atom_type_scat_dispersion_real
_atom_type_scat_dispersion_imag
_atom_type_scat_source
C C 0.0033 0.0016 'International Tables Vol C Tables 4.2.6.8 and 6.1.1.4'
H H 0.0000 0.0000 'International Tables Vol C Tables 4.2.6.8 and 6.1.1.4'
Al Al 0.0645 0.0514 'International Tables Vol C Tables 4.2.6.8 and 6.1.1.4'
Si Si 0.0817 0.0704 'International Tables Vol C Tables 4.2.6.8 and 6.1.1.4'
Cl Cl 0.1484 0.1585 'International Tables Vol C Tables 4.2.6.8 and 6.1.1.4'

loop_
_geom_angle_atom_site_label_1
_geom_angle_atom_site_label_2
_geom_angle_atom_site_label_3
_geom_angle
Al2 Cl1 Al1 93.01(3)
Al2 Cl2 Al1 92.58(3)
C1 Al1 C5 112.67(10)
C1 Al1 Cl2 115.85(8)
C5 Al1 Cl2 112.61(7)
C1 Al1 Cl1 112.23(7)
C5 Al1 Cl1 114.81(8)
Cl2 Al1 Cl1 86.23(3)
C5 Si2 C18 107.61(11)
C5 Si2 C21 109.69(11)
C18 Si2 C21 108.99(12)
C5 Si2 C15 109.90(11)
C18 Si2 C15 114.47(12)
C21 Si2 C15 106.14(11)
C12 Si1 C1 107.01(11)
C12 Si1 C9 114.78(13)
C1 Si1 C9 109.58(11)
C12 Si1 C6 108.82(11)
C1 Si1 C6 110.33(10)
C9 Si1 C6 106.32(11)
C24 Al2 Cl3 121.03(9)
C24 Al2 Cl1 116.88(10)
Cl3 Al2 Cl1 109.82(4)
C24 Al2 Cl2 110.60(9)
Cl3 Al2 Cl2 104.64(4)
Cl1 Al2 Cl2 88.17(3)
C4 C5 Si2 116.92(18)
C4 C5 Al1 111.08(17)
Si2 C5 Al1 131.92(13)
C2 C1 Si1 116.68(18)
C2 C1 Al1 111.06(17)
Si1 C1 Al1 132.24(13)
C7 C6 C8 109.4(2)
C7 C6 Si1 113.19(16)
C8 C6 Si1 112.72(17)
C7 C6 H6 107.0
C8 C6 H6 107.0
Si1 C6 H6 107.0
C23 C21 C22 109.4(2)
C23 C21 Si2 112.26(17)
C22 C21 Si2 113.69(17)
C23 C21 H21 107.0
C22 C21 H21 107.0
Si2 C21 H21 107.0
C2 C3 C4 122.8(2)
C2 C3 H3 106.6
C4 C3 H3 106.6
C2 C3 H3A 106.6
C4 C3 H3A 106.6
H3 C3 H3A 106.6
C25 C24 Al2 115.3(2)
C25 C24 H24 108.4
Al2 C24 H24 108.4
C25 C24 H24A 108.4
Al2 C24 H24A 108.4
H24 C24 H24A 107.5
C14 C12 C13 110.1(2)
C14 C12 Si1 116.62(18)
C13 C12 Si1 112.7(2)
C14 C12 H12 105.5
C13 C12 H12 105.5
Si1 C12 H12 105.5
C1 C2 C3 131.2(2)
C1 C2 H2 114.4
C3 C2 H2 114.4
C17 C15 C16 109.9(2)
C17 C15 Si2 113.08(19)
C16 C15 Si2 115.75(17)
C17 C15 H15 105.8
C16 C15 H15 105.8
Si2 C15 H15 105.8
C6 C8 H8 109.5
C6 C8 H8A 109.5
H8 C8 H8A 109.5
C6 C8 H8B 109.5
H8 C8 H8B 109.5
H8A C8 H8B 109.5
C21 C22 H22 109.5
C21 C22 H22A 109.5
H22 C22 H22A 109.5
C21 C22 H22B 109.5
H22 C22 H22B 109.5
H22A C22 H22B 109.5
C5 C4 C3 131.1(2)
C5 C4 H4 114.4
C3 C4 H4 114.4
C6 C7 H7 109.5
C6 C7 H7A 109.5
H7 C7 H7A 109.5
C6 C7 H7B 109.5
H7 C7 H7B 109.5
H7A C7 H7B 109.5
C20 C18 C19 110.2(2)
C20 C18 Si2 115.71(18)
C19 C18 Si2 113.5(2)
C20 C18 H18 105.5
C19 C18 H18 105.5
Si2 C18 H18 105.5
C21 C23 H23 109.5
C21 C23 H23A 109.5
H23 C23 H23A 109.5
C21 C23 H23B 109.5
H23 C23 H23B 109.5
H23A C23 H23B 109.5
C12 C14 H14 109.5
C12 C14 H14A 109.5
H14 C14 H14A 109.5
C12 C14 H14B 109.5
H14 C14 H14B 109.5
H14A C14 H14B 109.5
C10 C9 C11 109.8(2)
C10 C9 Si1 115.83(19)
C11 C9 Si1 113.3(2)
C10 C9 H9 105.7
C11 C9 H9 105.7
Si1 C9 H9 105.7
C9 C10 H10 109.5
C9 C10 H10A 109.5
H10 C10 H10A 109.5
C9 C10 H10B 109.5
H10 C10 H10B 109.5
H10A C10 H10B 109.5
C18 C19 H19 109.5
C18 C19 H19A 109.5
H19 C19 H19A 109.5
C18 C19 H19B 109.5
H19 C19 H19B 109.5
H19A C19 H19B 109.5
C27 C25 C26 108.5(3)
C27 C25 C24 111.1(3)
C26 C25 C24 112.3(2)
C27 C25 H25 108.3
C26 C25 H25 108.3
C24 C25 H25 108.3
C15 C16 H16 109.5
C15 C16 H16A 109.5
H16 C16 H16A 109.5
C15 C16 H16B 109.5
H16 C16 H16B 109.5
H16A C16 H16B 109.5
C25 C26 H26 109.5
C25 C26 H26A 109.5
H26 C26 H26A 109.5
C25 C26 H26B 109.5
H26 C26 H26B 109.5
H26A C26 H26B 109.5
C12 C13 H13 109.5
C12 C13 H13A 109.5
H13 C13 H13A 109.5
C12 C13 H13B 109.5
H13 C13 H13B 109.5
H13A C13 H13B 109.5
C18 C20 H20 109.5
C18 C20 H20A 109.5
H20 C20 H20A 109.5
C18 C20 H20B 109.5
H20 C20 H20B 109.5
H20A C20 H20B 109.5
C25 C27 H27 109.5
C25 C27 H27A 109.5
H27 C27 H27A 109.5
C25 C27 H27B 109.5
H27 C27 H27B 109.5
H27A C27 H27B 109.5
C15 C17 H17 109.5
C15 C17 H17A 109.5
H17 C17 H17A 109.5
C15 C17 H17B 109.5
H17 C17 H17B 109.5
H17A C17 H17B 109.5
C9 C11 H11 109.5
C9 C11 H11A 109.5
H11 C11 H11A 109.5
C9 C11 H11B 109.5
H11 C11 H11B 109.5
H11A C11 H11B 109.5

loop_
_geom_bond_atom_site_label_1
_geom_bond_atom_site_label_2
_geom_bond_distance
Cl1 Al2 2.2604(9)
Cl1 Al1 2.3225(9)
Cl2 Al2 2.2902(10)
Cl2 Al1 2.3096(9)
Al1 C1 1.937(2)
Al1 C5 1.940(2)
Si2 C5 1.881(2)
Si2 C18 1.889(3)
Si2 C21 1.900(2)
Si2 C15 1.903(3)
Si1 C12 1.881(3)
Si1 C1 1.881(2)
Si1 C9 1.897(3)
Si1 C6 1.898(2)
Al2 C24 1.930(3)
Al2 Cl3 2.1230(10)
C5 C4 1.345(3)
C1 C2 1.347(3)
C6 C7 1.528(4)
C6 C8 1.529(3)
C6 H6 1.0000
C21 C23 1.531(3)
C21 C22 1.535(4)
C21 H21 1.0000
C3 C2 1.502(3)
C3 C4 1.504(3)
C3 H3 0.9900
C3 H3A 0.9900
C24 C25 1.546(4)
C24 H24 0.9900
C24 H24A 0.9900
C12 C14 1.533(3)
C12 C13 1.540(4)
C12 H12 1.0000
C2 H2 0.9500
C15 C17 1.535(3)
C15 C16 1.537(3)
C15 H15 1.0000
C8 H8 0.9800
C8 H8A 0.9800
C8 H8B 0.9800
C22 H22 0.9800
C22 H22A 0.9800
C22 H22B 0.9800
C4 H4 0.9500
C7 H7 0.9800
C7 H7A 0.9800
C7 H7B 0.9800
C18 C20 1.538(4)
C18 C19 1.540(4)
C18 H18 1.0000
C23 H23 0.9800
C23 H23A 0.9800
C23 H23B 0.9800
C14 H14 0.9800
C14 H14A 0.9800
C14 H14B 0.9800
C9 C10 1.539(4)
C9 C11 1.544(4)
C9 H9 1.0000
C10 H10 0.9800
C10 H10A 0.9800
C10 H10B 0.9800
C19 H19 0.9800
C19 H19A 0.9800
C19 H19B 0.9800
C25 C27 1.509(4)
C25 C26 1.537(4)
C25 H25 1.0000
C16 H16 0.9800
C16 H16A 0.9800
C16 H16B 0.9800
C26 H26 0.9800
C26 H26A 0.9800
C26 H26B 0.9800
C13 H13 0.9800
C13 H13A 0.9800
C13 H13B 0.9800
C20 H20 0.9800
C20 H20A 0.9800
C20 H20B 0.9800
C27 H27 0.9800
C27 H27A 0.9800
C27 H27B 0.9800
C17 H17 0.9800
C17 H17A 0.9800
C17 H17B 0.9800
C11 H11 0.9800
C11 H11A 0.9800
C11 H11B 0.9800

loop_
_geom_torsion_atom_site_label_1
_geom_torsion_atom_site_label_2
_geom_torsion_atom_site_label_3
_geom_torsion_atom_site_label_4
_geom_torsion
Al2 Cl2 Al1 C1 -113.64(8)
Al2 Cl2 Al1 C5 114.62(8)
Al2 Cl2 Al1 Cl1 -0.72(3)
Al2 Cl1 Al1 C1 117.17(8)
Al2 Cl1 Al1 C5 -112.47(8)
Al2 Cl1 Al1 Cl2 0.73(3)
Al1 Cl1 Al2 C24 111.50(10)
Al1 Cl1 Al2 Cl3 -105.65(4)
Al1 Cl1 Al2 Cl2 -0.74(3)
Al1 Cl2 Al2 C24 -117.38(10)
Al1 Cl2 Al2 Cl3 110.75(4)
Al1 Cl2 Al2 Cl1 0.74(3)
C18 Si2 C5 C4 155.9(2)
C21 Si2 C5 C4 -85.7(2)
C15 Si2 C5 C4 30.7(2)
C18 Si2 C5 Al1 -27.7(2)
C21 Si2 C5 Al1 90.70(18)
C15 Si2 C5 Al1 -152.98(15)
C1 Al1 C5 C4 1.0(2)
Cl2 Al1 C5 C4 134.33(16)
Cl1 Al1 C5 C4 -129.12(17)
C1 Al1 C5 Si2 -175.49(14)
Cl2 Al1 C5 Si2 -42.19(18)
Cl1 Al1 C5 Si2 54.36(18)
C12 Si1 C1 C2 154.03(19)
C9 Si1 C1 C2 29.0(2)
C6 Si1 C1 C2 -87.7(2)
C12 Si1 C1 Al1 -27.64(19)
C9 Si1 C1 Al1 -152.67(16)
C6 Si1 C1 Al1 90.60(17)
C5 Al1 C1 C2 -1.4(2)
Cl2 Al1 C1 C2 -133.08(16)
Cl1 Al1 C1 C2 130.07(16)
C5 Al1 C1 Si1 -179.78(14)
Cl2 Al1 C1 Si1 48.52(18)
Cl1 Al1 C1 Si1 -48.33(18)
C12 Si1 C6 C7 58.6(2)
C1 Si1 C6 C7 -58.5(2)
C9 Si1 C6 C7 -177.28(19)
C12 Si1 C6 C8 -176.58(18)
C1 Si1 C6 C8 66.3(2)
C9 Si1 C6 C8 -52.4(2)
C5 Si2 C21 C23 64.3(2)
C18 Si2 C21 C23 -178.15(18)
C15 Si2 C21 C23 -54.4(2)
C5 Si2 C21 C22 -60.6(2)
C18 Si2 C21 C22 56.9(2)
C15 Si2 C21 C22 -179.3(2)
Cl3 Al2 C24 C25 87.6(2)
Cl1 Al2 C24 C25 -133.96(19)
Cl2 Al2 C24 C25 -35.2(2)
C1 Si1 C12 C14 162.0(2)
C9 Si1 C12 C14 -76.2(2)
C6 Si1 C12 C14 42.8(3)
C1 Si1 C12 C13 -69.2(2)
C9 Si1 C12 C13 52.6(2)
C6 Si1 C12 C13 171.61(18)
Si1 C1 C2 C3 180.0(2)
Al1 C1 C2 C3 1.3(4)
C4 C3 C2 C1 -0.7(5)
C5 Si2 C15 C17 -175.72(18)
C18 Si2 C15 C17 63.1(2)
C21 Si2 C15 C17 -57.2(2)
C5 Si2 C15 C16 56.3(2)
C18 Si2 C15 C16 -64.9(2)
C21 Si2 C15 C16 174.8(2)
Si2 C5 C4 C3 176.6(2)
Al1 C5 C4 C3 -0.5(4)
C2 C3 C4 C5 0.2(5)
C5 Si2 C18 C20 160.7(2)
C21 Si2 C18 C20 41.8(3)
C15 Si2 C18 C20 -76.8(3)
C5 Si2 C18 C19 -70.5(2)
C21 Si2 C18 C19 170.63(19)
C15 Si2 C18 C19 52.0(2)
C12 Si1 C9 C10 -66.7(3)
C1 Si1 C9 C10 53.7(3)
C6 Si1 C9 C10 172.9(2)
C12 Si1 C9 C11 61.5(2)
C1 Si1 C9 C11 -178.1(2)
C6 Si1 C9 C11 -58.9(2)
Al2 C24 C25 C27 -178.9(2)
Al2 C24 C25 C26 -57.1(3)
